data_4002633
loop_
_publ_author_name
'Zaremba, V.I.'
'Hoffmann, R.D.'
'Kaczorowski, D.'
'Rodewald, U.C.'
'Poettgen, R.'

_publ_section_title
;
 La Pd In2 with Mg Cu Al2 and RE Pd In2 (RE = Y, Pr, Nd, Sm, Gd-Tm, Lu)
 with Hf Ni Ga2 type structure: synthesis, structure, and physical
 properties
;
_journal_name_full 'Chemistry of Materials (1,1989-)'
_journal_page_first 466
_journal_page_last 476
_journal_volume 16
_journal_year 2004
_chemical_formula_sum 'In2.01 Pd Tm0.99'
_chemical_name_systematic 'Tm0.99 Pd In2.01'
_space_group_IT_number 107
_symmetry_space_group_name_Hall 'I 4 -2'
_symmetry_space_group_name_H-M 'I 4 m m'
_cell_angle_alpha 90
_cell_angle_beta 90
_cell_angle_gamma 90
_cell_formula_units_Z 20
_cell_length_a 13.588
_cell_length_b 13.588
_cell_length_c 9.084
_cell_volume 1677.213
_citation_journal_id_ASTM CMATEX
_cod_data_source_file Zaremba_CMATEX_2004_1234.cif
_cod_data_source_block In2.01Pd1Tm0.99
_cod_original_formula_sum 'In2.01 Pd1 Tm0.99'
_cod_database_code 4002633

loop_
_symmetry_equiv_pos_as_xyz
x,y,z
-y,x,z
-x,-y,z
y,-x,z
-x,y,z
-y,-x,z
x,-y,z
y,x,z
x+1/2,y+1/2,z+1/2
-y+1/2,x+1/2,z+1/2
-x+1/2,-y+1/2,z+1/2
y+1/2,-x+1/2,z+1/2
-x+1/2,y+1/2,z+1/2
-y+1/2,-x+1/2,z+1/2
x+1/2,-y+1/2,z+1/2
y+1/2,x+1/2,z+1/2

loop_
_atom_site_label
_atom_site_type_symbol
_atom_site_fract_x
_atom_site_fract_y
_atom_site_fract_z
_atom_site_occupancy
_atom_site_U_iso_or_equiv
Tm4 Tm 0 0 0.54518 1 0.0
In3 In 0.83601 0 0.28803 1 0.0
Tm1 Tm 0.71969 0 0.61596 1 0.0
Tm2 Tm 0.70247 0.70247 0.62953 1 0.0
In2 In 0.85776 0.64971 0.87842 1 0.0
In1 In 0 0 0.01831 0.14 0.0
Pd2 Pd 0.66085 0.66085 0.97374 1 0.0
In5 In 0.86944 0.86944 0.78153 1 0.0
Pd3 Pd 0 0.5 0.8906 1 0.0
Pd1 Pd 0.78704 0 0.98048 1 0.0
Tm3 Tm 0 0 0.01831 0.86 0.0
In4 In 0.61752 0 0.14086 1 0.0
